data_7104786
loop_
_publ_author_name
'Ongayi, Owendi'
'Fronczek, Frank R.'
'Vicente, M. Gra\,ca H.'

_publ_section_title
;
 Benzoylbiliverdins from chemical oxidation of dodeca-substituted
 porphyrins
;
_journal_coden_ASTM CHCOFS
_journal_issue 18
_journal_name_full
;
 Chemical Communications (Cambridge, United Kingdom)
;
_journal_page_first 2298
_journal_page_last 2299
_journal_paper_doi 10.1039/b306586c
_journal_year 2003
_chemical_compound_source 'local laboratory'
_chemical_formula_moiety 'C60 H52 N4 Ni O2, C H2 Cl2, C H4 O, 0.5 (H2 O)'
_chemical_formula_sum 'C62 H59 Cl2 N4 Ni O3.5'
_chemical_formula_weight 1045.74
_space_group_IT_number 14
_symmetry_cell_setting monoclinic
_symmetry_space_group_name_Hall '-P 2ybc'
_symmetry_space_group_name_H-M 'P 1 21/c 1'
_atom_sites_solution_hydrogens geom
_atom_sites_solution_primary direct
_atom_sites_solution_secondary difmap
_audit_creation_method SHELXL-97
_cell_angle_alpha 90
_cell_angle_beta 101.90(4)
_cell_angle_gamma 90
_cell_formula_units_Z 4
_cell_length_a 18.426(13)
_cell_length_b 13.713(13)
_cell_length_c 23.955(19)
_cell_measurement_reflns_used 8252
_cell_measurement_temperature 100
_cell_measurement_theta_max 23.3
_cell_measurement_theta_min 2.5
_cell_volume 5923(8)
_computing_cell_refinement 'Denzo and Scalepack (Otwinowski & Minor, 1997)'
_computing_data_collection 'COLLECT (Nonius, 2000)'
_computing_data_reduction 'Denzo and Scalepack (Otwinowski & Minor, 1997)'
_computing_molecular_graphics 'ORTEP-3 (Farrugia, 1997)'
_computing_publication_material 'SHELXL-97 (Sheldrick, 1997)'
_computing_structure_refinement 'SHELXL-97 (Sheldrick, 1997)'
_computing_structure_solution 'SIR97 (Altomare, et al., 1999)'
_diffrn_ambient_temperature 100
_diffrn_measured_fraction_theta_full 0.89
_diffrn_measured_fraction_theta_max 0.89
_diffrn_measurement_device 'KappaCCD (with Oxford Cryostream)'
_diffrn_measurement_method ' \w scans with \k offsets'
_diffrn_radiation_monochromator graphite
_diffrn_radiation_source 'fine-focus sealed tube'
_diffrn_radiation_type MoK\a
_diffrn_radiation_wavelength 0.71073
_diffrn_reflns_av_R_equivalents 0.106
_diffrn_reflns_av_sigmaI/netI 0.113
_diffrn_reflns_limit_h_max 20
_diffrn_reflns_limit_h_min -20
_diffrn_reflns_limit_k_max 14
_diffrn_reflns_limit_k_min -15
_diffrn_reflns_limit_l_max 26
_diffrn_reflns_limit_l_min -26
_diffrn_reflns_number 28976
_diffrn_reflns_theta_full 23.3
_diffrn_reflns_theta_max 23.3
_diffrn_reflns_theta_min 2.5
_diffrn_standards_decay_% <2
_diffrn_standards_number 0
_exptl_absorpt_coefficient_mu 0.464
_exptl_absorpt_correction_T_max 0.991
_exptl_absorpt_correction_T_min 0.801
_exptl_absorpt_correction_type multi-scan
_exptl_absorpt_process_details 'HKL Scalepack (Otwinowski & Minor 1997)'
_exptl_crystal_colour 'dark red'
_exptl_crystal_density_diffrn 1.173
_exptl_crystal_density_method 'not measured'
_exptl_crystal_description plate
_exptl_crystal_F_000 2196
_exptl_crystal_size_max 0.50
_exptl_crystal_size_mid 0.15
_exptl_crystal_size_min 0.02
_refine_diff_density_max 1.10
_refine_diff_density_min -0.58
_refine_diff_density_rms 0.131
_refine_ls_extinction_method none
_refine_ls_goodness_of_fit_ref 1.250
_refine_ls_hydrogen_treatment constr
_refine_ls_matrix_type full
_refine_ls_number_parameters 684
_refine_ls_number_reflns 7610
_refine_ls_number_restraints 0
_refine_ls_restrained_S_all 1.250
_refine_ls_R_factor_all 0.192
_refine_ls_R_factor_gt 0.130
_refine_ls_shift/su_max 0.005
_refine_ls_shift/su_mean 0.001
_refine_ls_structure_factor_coef Fsqd
_refine_ls_weighting_details 'calc w=1/[\s^2^(Fo^2^)+(0.2000P)^2^] where P=(Fo^2^+2Fc^2^)/3'
_refine_ls_weighting_scheme calc
_refine_ls_wR_factor_gt 0.331
_refine_ls_wR_factor_ref 0.370
_reflns_number_gt 4441
_reflns_number_total 7610
_reflns_threshold_expression I>2\s(I)
_cod_data_source_file b306586c.txt
_cod_data_source_block Compound4
_cod_depositor_comments
;
The following automatic conversions were performed:
'_symmetry_cell_setting' value 'Monoclinic' changed to 'monoclinic'
according to '/home/saulius/struct/CIF-dictionaries/cif_core.dic'
dictionary named 'cif_core.dic' version 2.4.1 from 2010-06-29.

Automatic conversion script
Id: cif_fix_enum 1527 2010-12-29 10:47:43Z saulius 
;
_cod_original_sg_symbol_H-M 'P 21/c        '
_cod_original_formula_sum 'C62 H59 Cl2 N4 Ni O3.50'
_cod_database_code 7104786

loop_
_symmetry_equiv_pos_as_xyz
'x, y, z'
'-x, y+1/2, -z+1/2'
'-x, -y, -z'
'x, -y-1/2, z-1/2'

loop_
_atom_site_label
_atom_site_type_symbol
_atom_site_fract_x
_atom_site_fract_y
_atom_site_fract_z
_atom_site_U_iso_or_equiv
_atom_site_adp_type
_atom_site_occupancy
_atom_site_symmetry_multiplicity
_atom_site_calc_flag
_atom_site_refinement_flags
_atom_site_disorder_assembly
_atom_site_disorder_group
Ni1 Ni 0.67543(7) 0.52286(8) 0.16293(5) 0.0567(5) Uani 1 1 d . . .
O1 O 0.7076(6) 0.2967(5) 0.1709(3) 0.089(2) Uani 1 1 d . . .
O2 O 0.5799(4) 0.5390(4) 0.2438(3) 0.0682(19) Uani 1 1 d . . .
N21 N 0.6165(5) 0.4143(5) 0.1477(3) 0.060(2) Uani 1 1 d . . .
N22 N 0.6094(5) 0.5965(5) 0.1084(3) 0.0502(19) Uani 1 1 d . . .
N23 N 0.7578(5) 0.6011(5) 0.1637(3) 0.063(2) Uani 1 1 d . . .
N24 N 0.7196(5) 0.4730(5) 0.2337(3) 0.058(2) Uani 1 1 d . . .
C1 C 0.6404(8) 0.3189(8) 0.1563(4) 0.069(3) Uani 1 1 d . . .
C2 C 0.5754(7) 0.2544(7) 0.1429(4) 0.066(3) Uani 1 1 d . . .
C3 C 0.5152(7) 0.3072(7) 0.1245(3) 0.062(3) Uani 1 1 d . . .
C4 C 0.5413(6) 0.4101(6) 0.1245(3) 0.052(3) Uani 1 1 d . . .
C5 C 0.5004(7) 0.4932(6) 0.1022(4) 0.058(3) Uani 1 1 d . . .
C6 C 0.5358(6) 0.5832(6) 0.0953(3) 0.050(2) Uani 1 1 d . . .
C7 C 0.5006(6) 0.6726(6) 0.0691(3) 0.048(2) Uani 1 1 d . . .
C8 C 0.5544(6) 0.7388(6) 0.0686(3) 0.052(2) Uani 1 1 d . . .
C9 C 0.6258(6) 0.6911(6) 0.0928(3) 0.051(2) Uani 1 1 d . . .
C10 C 0.6972(6) 0.7274(6) 0.0988(4) 0.057(3) Uani 1 1 d . . .
C11 C 0.7621(6) 0.6738(7) 0.1258(4) 0.059(3) Uani 1 1 d . . .
C12 C 0.8372(6) 0.6880(7) 0.1202(4) 0.062(3) Uani 1 1 d . . .
C13 C 0.8787(6) 0.6176(8) 0.1550(4) 0.067(3) Uani 1 1 d . . .
C14 C 0.8296(6) 0.5649(7) 0.1839(4) 0.061(3) Uani 1 1 d . . .
C15 C 0.8465(6) 0.4966(7) 0.2270(4) 0.065(3) Uani 1 1 d . . .
C16 C 0.7940(7) 0.4549(7) 0.2539(4) 0.064(3) Uani 1 1 d . . .
C17 C 0.8027(7) 0.4010(7) 0.3076(4) 0.069(3) Uani 1 1 d . . .
C18 C 0.7315(7) 0.3903(7) 0.3173(4) 0.064(3) Uani 1 1 d . . .
C19 C 0.6819(6) 0.4352(7) 0.2705(4) 0.060(3) Uani 1 1 d . . .
C20 C 0.6026(6) 0.4579(6) 0.2621(4) 0.053(2) Uani 1 1 d . . .
C21 C 0.5794(9) 0.1442(7) 0.1476(4) 0.095(5) Uani 1 1 d . . .
H21A H 0.6229 0.1206 0.1332 0.114 Uiso 1 1 calc R . .
H21B H 0.5862 0.1251 0.1882 0.114 Uiso 1 1 calc R . .
C22 C 0.5132(10) 0.0990(8) 0.1156(5) 0.106(5) Uani 1 1 d . . .
H22A H 0.5110 0.0300 0.1273 0.127 Uiso 1 1 calc R . .
H22B H 0.5137 0.1007 0.0743 0.127 Uiso 1 1 calc R . .
C23 C 0.4451(9) 0.1544(8) 0.1268(5) 0.098(5) Uani 1 1 d . . .
H23A H 0.4456 0.1520 0.1682 0.117 Uiso 1 1 calc R . .
H23B H 0.3998 0.1203 0.1069 0.117 Uiso 1 1 calc R . .
C24 C 0.4404(8) 0.2645(7) 0.1072(4) 0.087(4) Uani 1 1 d . . .
H24A H 0.4232 0.2688 0.0653 0.105 Uiso 1 1 calc R . .
H24B H 0.4048 0.3004 0.1255 0.105 Uiso 1 1 calc R . .
C25 C 0.4197(6) 0.6940(6) 0.0474(4) 0.056(3) Uani 1 1 d . . .
H25A H 0.3973 0.6415 0.0211 0.068 Uiso 1 1 calc R . .
H25B H 0.3941 0.6951 0.0799 0.068 Uiso 1 1 calc R . .
C26 C 0.4089(7) 0.7898(6) 0.0171(4) 0.076(3) Uani 1 1 d . . .
H26A H 0.4191 0.7822 -0.0217 0.091 Uiso 1 1 calc R . .
H26B H 0.3567 0.8107 0.0130 0.091 Uiso 1 1 calc R . .
C27 C 0.4585(7) 0.8661(7) 0.0483(5) 0.078(3) Uani 1 1 d . . .
H27A H 0.4491 0.8726 0.0873 0.094 Uiso 1 1 calc R . .
H27B H 0.4470 0.9295 0.0287 0.094 Uiso 1 1 calc R . .
C28 C 0.5407(6) 0.8421(6) 0.0520(4) 0.056(3) Uani 1 1 d . . .
H28A H 0.5540 0.8539 0.0146 0.067 Uiso 1 1 calc R . .
H28B H 0.5719 0.8848 0.0806 0.067 Uiso 1 1 calc R . .
C29 C 0.8683(7) 0.7537(8) 0.0783(5) 0.076(3) Uani 1 1 d . . .
H29A H 0.8461 0.7349 0.0386 0.091 Uiso 1 1 calc R . .
H29B H 0.8553 0.8226 0.0838 0.091 Uiso 1 1 calc R . .
C30 C 0.9504(7) 0.7432(9) 0.0884(5) 0.087(4) Uani 1 1 d . . .
H30A H 0.9731 0.7848 0.1212 0.105 Uiso 1 1 calc R . .
H30B H 0.9677 0.7675 0.0545 0.105 Uiso 1 1 calc R . .
C31 C 0.9770(7) 0.6406(10) 0.1002(5) 0.097(4) Uani 1 1 d . . .
H31A H 1.0314 0.6382 0.1032 0.116 Uiso 1 1 calc R . .
H31B H 0.9535 0.5982 0.0681 0.116 Uiso 1 1 calc R . .
C32 C 0.9582(7) 0.6028(9) 0.1554(5) 0.083(3) Uani 1 1 d . . .
H32A H 0.9702 0.5324 0.1596 0.100 Uiso 1 1 calc R . .
H32B H 0.9885 0.6376 0.1883 0.100 Uiso 1 1 calc R . .
C33 C 0.8704(7) 0.3732(9) 0.3499(4) 0.084(4) Uani 1 1 d . . .
H33A H 0.8972 0.4328 0.3658 0.101 Uiso 1 1 calc R . .
H33B H 0.9037 0.3349 0.3307 0.101 Uiso 1 1 calc R . .
C34 C 0.8506(8) 0.3128(12) 0.3982(5) 0.116(5) Uani 1 1 d . . .
H34A H 0.8431 0.2442 0.3854 0.140 Uiso 1 1 calc R . .
H34B H 0.8930 0.3142 0.4312 0.140 Uiso 1 1 calc R . .
C35 C 0.7843(7) 0.3458(10) 0.4172(5) 0.095(4) Uani 1 1 d . . .
H35A H 0.7940 0.4118 0.4339 0.114 Uiso 1 1 calc R . .
H35B H 0.7756 0.3018 0.4480 0.114 Uiso 1 1 calc R . .
C36 C 0.7153(6) 0.3495(7) 0.3721(4) 0.071(3) Uani 1 1 d . . .
H36A H 0.6781 0.3910 0.3851 0.085 Uiso 1 1 calc R . .
H36B H 0.6944 0.2831 0.3651 0.085 Uiso 1 1 calc R . .
C37 C 0.4183(6) 0.4832(6) 0.0861(4) 0.058(3) Uani 1 1 d . . .
C38 C 0.3767(8) 0.4970(9) 0.1269(4) 0.087(4) Uani 1 1 d . . .
H38 H 0.3997 0.5154 0.1647 0.105 Uiso 1 1 calc R . .
C39 C 0.2998(9) 0.4835(14) 0.1118(6) 0.139(7) Uani 1 1 d . . .
H39 H 0.2708 0.4917 0.1401 0.166 Uiso 1 1 calc R . .
C40 C 0.2649(9) 0.4587(11) 0.0568(7) 0.119(5) Uani 1 1 d . . .
H40 H 0.2128 0.4481 0.0473 0.143 Uiso 1 1 calc R . .
C41 C 0.3084(9) 0.4497(8) 0.0156(5) 0.091(4) Uani 1 1 d . . .
H41 H 0.2856 0.4362 -0.0230 0.109 Uiso 1 1 calc R . .
C42 C 0.3839(7) 0.4602(6) 0.0307(4) 0.065(3) Uani 1 1 d . . .
H42 H 0.4131 0.4516 0.0027 0.078 Uiso 1 1 calc R . .
C43 C 0.7094(6) 0.8246(7) 0.0765(4) 0.063(3) Uani 1 1 d . . .
C44 C 0.7029(6) 0.8422(7) 0.0190(4) 0.070(3) Uani 1 1 d . . .
H44 H 0.6871 0.7921 -0.0081 0.084 Uiso 1 1 calc R . .
C45 C 0.7202(7) 0.9372(8) 0.0009(5) 0.086(4) Uani 1 1 d . . .
H45 H 0.7157 0.9504 -0.0386 0.103 Uiso 1 1 calc R . .
C46 C 0.7435(7) 1.0102(7) 0.0406(5) 0.075(3) Uani 1 1 d . . .
H46 H 0.7569 1.0724 0.0285 0.090 Uiso 1 1 calc R . .
C47 C 0.7469(7) 0.9924(7) 0.0962(5) 0.072(3) Uani 1 1 d . . .
H47 H 0.7604 1.0436 0.1230 0.086 Uiso 1 1 calc R . .
C48 C 0.7312(6) 0.9013(7) 0.1149(4) 0.066(3) Uani 1 1 d . . .
H48 H 0.7354 0.8903 0.1546 0.079 Uiso 1 1 calc R . .
C49 C 0.9254(7) 0.4715(9) 0.2503(5) 0.076(3) Uani 1 1 d . . .
C50 C 0.9723(8) 0.5334(11) 0.2900(5) 0.099(4) Uani 1 1 d . . .
H50 H 0.9550 0.5937 0.3018 0.119 Uiso 1 1 calc R . .
C51 C 1.0491(9) 0.4998(12) 0.3121(6) 0.107(4) Uani 1 1 d . . .
H51 H 1.0825 0.5374 0.3392 0.129 Uiso 1 1 calc R . .
C52 C 1.0713(8) 0.4123(13) 0.2923(6) 0.103(4) Uani 1 1 d . . .
H52 H 1.1214 0.3922 0.3049 0.124 Uiso 1 1 calc R . .
C53 C 1.0241(9) 0.3531(11) 0.2551(7) 0.100(4) Uani 1 1 d . . .
H53 H 1.0414 0.2924 0.2439 0.120 Uiso 1 1 calc R . .
C54 C 0.9530(7) 0.3808(9) 0.2343(5) 0.085(3) Uani 1 1 d . . .
H54 H 0.9210 0.3391 0.2086 0.102 Uiso 1 1 calc R . .
C55 C 0.5481(6) 0.3868(6) 0.2757(3) 0.057(3) Uani 1 1 d . . .
C56 C 0.5651(7) 0.2867(6) 0.2813(4) 0.066(3) Uani 1 1 d . . .
H56 H 0.6133 0.2636 0.2798 0.079 Uiso 1 1 calc R . .
C57 C 0.5099(8) 0.2227(8) 0.2889(4) 0.073(3) Uani 1 1 d . . .
H57 H 0.5207 0.1551 0.2940 0.088 Uiso 1 1 calc R . .
C58 C 0.4390(7) 0.2562(8) 0.2892(4) 0.065(3) Uani 1 1 d . . .
H58 H 0.4011 0.2113 0.2933 0.079 Uiso 1 1 calc R . .
C59 C 0.4233(7) 0.3533(8) 0.2838(4) 0.072(3) Uani 1 1 d . . .
H59 H 0.3748 0.3756 0.2849 0.086 Uiso 1 1 calc R . .
C60 C 0.4763(7) 0.4185(7) 0.2767(4) 0.066(3) Uani 1 1 d . . .
H60 H 0.4644 0.4859 0.2724 0.080 Uiso 1 1 calc R . .
Cl1 Cl 0.7856(3) 0.7865(4) 0.2758(2) 0.1569(18) Uani 1 1 d . . .
Cl2 Cl 0.7758(5) 0.6612(6) 0.3704(3) 0.252(4) Uani 1 1 d . . .
C1S C 0.7536(13) 0.6958(12) 0.3089(7) 0.163(8) Uani 1 1 d . . .
H1S1 H 0.6996 0.7080 0.3031 0.195 Uiso 1 1 calc R . .
H1S2 H 0.7589 0.6374 0.2858 0.195 Uiso 1 1 calc R . .
O2S O 0.1833(9) 0.6719(10) 0.3099(6) 0.061(4) Uani 0.42 1 d P . .
C2S C 0.1638(13) 0.6478(14) 0.2481(9) 0.098(7) Uani 0.63 1 d P . .
O3S O 0.242(4) 0.611(3) 0.2323(12) 0.28(4) Uani 0.37 1 d P . .
C3S C 0.285(2) 0.552(3) 0.2529(13) 0.085(9) Uani 0.37 1 d P . .
O4S O 0.170(4) 0.588(3) 0.207(2) 0.13(2) Uani 0.21 1 d P . .
O5S O 0.188(2) 0.854(2) 0.4271(15) 0.112(11) Uiso 0.25 1 d P . .
O6S O 0.1775(17) 0.7386(19) 0.3701(12) 0.078(8) Uiso 0.25 1 d P . .

loop_
_atom_site_aniso_label
_atom_site_aniso_U_11
_atom_site_aniso_U_22
_atom_site_aniso_U_33
_atom_site_aniso_U_23
_atom_site_aniso_U_13
_atom_site_aniso_U_12
Ni1 0.0595(11) 0.0607(8) 0.0504(8) 0.0063(5) 0.0127(6) 0.0023(6)
O1 0.088(7) 0.086(5) 0.091(5) 0.009(4) 0.019(5) 0.031(5)
O2 0.071(6) 0.060(4) 0.077(4) 0.005(3) 0.023(4) 0.000(3)
N21 0.072(7) 0.048(5) 0.060(5) 0.005(3) 0.016(5) 0.015(4)
N22 0.061(7) 0.047(4) 0.041(4) 0.003(3) 0.006(4) 0.002(4)
N23 0.076(8) 0.065(5) 0.048(4) 0.006(4) 0.014(4) -0.010(4)
N24 0.056(7) 0.068(5) 0.051(5) 0.012(4) 0.009(4) 0.006(4)
C1 0.098(11) 0.074(7) 0.043(6) 0.012(5) 0.031(6) 0.011(7)
C2 0.098(11) 0.054(6) 0.048(6) -0.001(4) 0.024(6) -0.005(6)
C3 0.097(10) 0.054(6) 0.034(5) -0.003(4) 0.013(5) -0.001(6)
C4 0.076(9) 0.046(5) 0.037(5) -0.005(4) 0.016(5) -0.002(5)
C5 0.082(9) 0.056(6) 0.039(5) 0.004(4) 0.020(5) -0.002(5)
C6 0.058(8) 0.057(6) 0.035(5) -0.002(4) 0.009(5) 0.007(5)
C7 0.051(7) 0.056(5) 0.041(5) -0.006(4) 0.015(4) 0.000(5)
C8 0.067(8) 0.051(5) 0.040(5) -0.003(4) 0.011(5) 0.000(5)
C9 0.062(8) 0.047(5) 0.043(5) 0.001(4) 0.006(5) -0.001(5)
C10 0.072(9) 0.052(5) 0.046(5) -0.002(4) 0.013(5) -0.003(5)
C11 0.060(8) 0.076(6) 0.044(5) -0.001(5) 0.016(5) -0.007(5)
C12 0.068(9) 0.071(6) 0.049(5) -0.002(5) 0.016(5) -0.012(5)
C13 0.055(9) 0.090(7) 0.053(6) 0.001(5) 0.005(5) -0.005(6)
C14 0.036(7) 0.084(6) 0.065(6) 0.013(5) 0.012(5) -0.001(5)
C15 0.046(8) 0.089(7) 0.061(6) 0.010(5) 0.009(5) 0.007(5)
C16 0.073(10) 0.077(6) 0.044(5) 0.004(5) 0.018(6) 0.000(6)
C17 0.074(9) 0.089(7) 0.043(6) 0.009(5) 0.009(5) 0.017(6)
C18 0.077(9) 0.065(6) 0.053(6) 0.005(4) 0.022(6) 0.012(5)
C19 0.067(9) 0.068(6) 0.047(5) 0.007(5) 0.013(5) 0.006(5)
C20 0.068(8) 0.047(5) 0.048(5) 0.006(4) 0.018(5) 0.008(5)
C21 0.188(16) 0.053(6) 0.044(6) -0.004(5) 0.024(7) -0.004(7)
C22 0.192(17) 0.050(6) 0.062(7) -0.002(5) -0.007(8) -0.016(8)
C23 0.146(14) 0.074(8) 0.059(7) 0.004(6) -0.012(7) -0.047(8)
C24 0.135(13) 0.074(7) 0.045(6) 0.005(5) 0.001(6) -0.043(7)
C25 0.071(9) 0.044(5) 0.056(5) 0.001(4) 0.016(5) -0.002(5)
C26 0.084(9) 0.064(6) 0.074(7) -0.016(5) 0.000(6) 0.004(6)
C27 0.096(11) 0.054(6) 0.078(7) 0.004(5) 0.000(6) 0.007(6)
C28 0.065(8) 0.051(5) 0.049(5) 0.005(4) 0.007(5) 0.013(5)
C29 0.066(10) 0.081(7) 0.082(7) 0.002(6) 0.019(6) -0.012(6)
C30 0.071(11) 0.118(10) 0.077(7) 0.013(7) 0.026(6) -0.011(7)
C31 0.072(10) 0.124(10) 0.102(9) 0.028(7) 0.035(7) -0.010(8)
C32 0.057(10) 0.105(8) 0.087(8) 0.003(6) 0.014(6) 0.009(6)
C33 0.077(10) 0.125(9) 0.056(6) 0.029(6) 0.023(6) 0.026(7)
C34 0.074(11) 0.193(14) 0.078(8) 0.046(8) 0.007(7) 0.036(10)
C35 0.072(10) 0.150(11) 0.062(7) 0.023(7) 0.009(6) 0.043(8)
C36 0.071(9) 0.082(7) 0.063(6) 0.013(5) 0.024(6) 0.018(6)
C37 0.065(9) 0.061(5) 0.042(6) -0.005(4) 0.000(5) -0.018(5)
C38 0.084(11) 0.138(10) 0.049(6) -0.024(6) 0.034(6) -0.018(7)
C39 0.078(14) 0.27(2) 0.074(9) -0.028(10) 0.032(8) -0.046(12)
C40 0.083(12) 0.164(13) 0.113(12) -0.036(10) 0.028(10) -0.025(9)
C41 0.077(11) 0.102(8) 0.086(8) -0.026(6) 0.001(7) -0.006(7)
C42 0.068(9) 0.065(6) 0.063(6) -0.012(5) 0.017(6) -0.010(5)
C43 0.066(8) 0.068(6) 0.057(6) 0.009(5) 0.019(5) -0.003(5)
C44 0.069(9) 0.079(7) 0.058(6) 0.005(5) 0.003(5) -0.016(5)
C45 0.101(11) 0.087(8) 0.066(7) 0.034(6) 0.012(6) -0.018(7)
C46 0.087(10) 0.059(6) 0.072(8) 0.009(5) -0.001(6) -0.014(5)
C47 0.078(9) 0.059(6) 0.075(8) -0.002(5) 0.011(6) 0.001(5)
C48 0.069(8) 0.071(7) 0.055(6) 0.001(5) 0.007(5) -0.011(5)
C49 0.063(9) 0.107(9) 0.062(7) 0.020(6) 0.022(6) 0.011(7)
C50 0.064(11) 0.148(12) 0.081(8) 0.021(8) 0.002(7) -0.005(9)
C51 0.094(14) 0.151(12) 0.072(8) 0.011(8) 0.006(8) -0.012(10)
C52 0.058(11) 0.158(14) 0.093(10) 0.013(9) 0.014(8) 0.020(10)
C53 0.074(12) 0.119(10) 0.113(11) 0.030(9) 0.035(9) 0.020(9)
C54 0.056(10) 0.108(9) 0.092(8) 0.022(7) 0.017(7) 0.002(7)
C55 0.078(9) 0.051(6) 0.043(5) 0.003(4) 0.016(5) 0.008(5)
C56 0.083(9) 0.057(6) 0.057(6) 0.002(4) 0.012(5) -0.004(6)
C57 0.095(11) 0.071(7) 0.050(6) 0.004(5) 0.008(6) 0.000(7)
C58 0.079(10) 0.079(8) 0.044(6) -0.007(5) 0.024(5) -0.026(6)
C59 0.090(10) 0.068(7) 0.058(6) 0.000(5) 0.015(6) 0.005(6)
C60 0.088(10) 0.061(6) 0.051(6) 0.005(4) 0.016(5) 0.005(6)
Cl1 0.155(5) 0.178(4) 0.138(3) 0.020(3) 0.031(3) -0.021(3)
Cl2 0.306(11) 0.270(8) 0.167(5) 0.058(5) 0.020(6) -0.090(7)
C1S 0.24(2) 0.130(12) 0.120(13) 0.048(10) 0.034(13) -0.015(13)
O2S 0.062(12) 0.061(8) 0.060(10) 0.026(7) 0.012(8) -0.010(7)
C2S 0.104(19) 0.076(12) 0.101(16) 0.032(11) -0.011(12) -0.042(12)
O3S 0.50(9) 0.24(4) 0.073(18) -0.06(2) -0.03(3) 0.27(6)
C3S 0.08(3) 0.11(2) 0.08(2) -0.014(17) 0.022(17) 0.031(19)
O4S 0.22(6) 0.05(2) 0.17(5) 0.05(3) 0.17(5) 0.03(3)

loop_
_atom_type_symbol
_atom_type_description
_atom_type_scat_dispersion_real
_atom_type_scat_dispersion_imag
_atom_type_scat_source
C C 0.0033 0.0016 'International Tables Vol C Tables 4.2.6.8 and 6.1.1.4'
H H 0.0000 0.0000 'International Tables Vol C Tables 4.2.6.8 and 6.1.1.4'
N N 0.0061 0.0033 'International Tables Vol C Tables 4.2.6.8 and 6.1.1.4'
Ni Ni 0.3393 1.1124 'International Tables Vol C Tables 4.2.6.8 and 6.1.1.4'
O O 0.0106 0.0060 'International Tables Vol C Tables 4.2.6.8 and 6.1.1.4'
Cl Cl 0.1484 0.1585 'International Tables Vol C Tables 4.2.6.8 and 6.1.1.4'

loop_
_geom_angle_atom_site_label_1
_geom_angle_atom_site_label_2
_geom_angle_atom_site_label_3
_geom_angle
_geom_angle_site_symmetry_1
_geom_angle_site_symmetry_3
_geom_angle_publ_flag
N21 Ni1 N24 90.7(3) . . ?
N21 Ni1 N23 157.0(3) . . ?
N24 Ni1 N23 90.0(4) . . ?
N21 Ni1 N22 91.5(4) . . ?
N24 Ni1 N22 158.6(3) . . ?
N23 Ni1 N22 96.1(4) . . ?
C1 N21 C4 106.5(9) . . ?
C1 N21 Ni1 125.5(9) . . ?
C4 N21 Ni1 128.0(6) . . ?
C6 N22 C9 109.1(7) . . ?
C6 N22 Ni1 124.6(6) . . ?
C9 N22 Ni1 122.5(7) . . ?
C11 N23 C14 108.0(8) . . ?
C11 N23 Ni1 125.2(7) . . ?
C14 N23 Ni1 120.7(6) . . ?
C19 N24 C16 108.2(8) . . ?
C19 N24 Ni1 123.9(8) . . ?
C16 N24 Ni1 127.3(6) . . ?
O1 C1 N21 122.6(11) . . ?
O1 C1 C2 128.9(10) . . ?
N21 C1 C2 108.5(11) . . ?
C3 C2 C1 109.4(10) . . ?
C3 C2 C21 126.5(11) . . ?
C1 C2 C21 124.0(12) . . ?
C2 C3 C24 123.2(10) . . ?
C2 C3 C4 105.7(10) . . ?
C24 C3 C4 131.1(10) . . ?
N21 C4 C5 122.2(8) . . ?
N21 C4 C3 109.6(8) . . ?
C5 C4 C3 128.2(11) . . ?
C4 C5 C6 121.6(10) . . ?
C4 C5 C37 117.4(8) . . ?
C6 C5 C37 121.1(8) . . ?
N22 C6 C5 123.9(8) . . ?
N22 C6 C7 108.9(8) . . ?
C5 C6 C7 127.1(10) . . ?
C8 C7 C6 107.8(9) . . ?
C8 C7 C25 123.1(8) . . ?
C6 C7 C25 129.1(8) . . ?
C7 C8 C9 107.3(8) . . ?
C7 C8 C28 124.2(9) . . ?
C9 C8 C28 128.3(9) . . ?
C10 C9 N22 123.9(9) . . ?
C10 C9 C8 129.1(8) . . ?
N22 C9 C8 107.0(8) . . ?
C9 C10 C11 123.1(8) . . ?
C9 C10 C43 120.0(9) . . ?
C11 C10 C43 116.9(9) . . ?
N23 C11 C12 110.6(9) . . ?
N23 C11 C10 121.1(9) . . ?
C12 C11 C10 128.2(9) . . ?
C13 C12 C11 105.8(8) . . ?
C13 C12 C29 124.1(10) . . ?
C11 C12 C29 129.5(10) . . ?
C12 C13 C14 108.3(10) . . ?
C12 C13 C32 121.3(9) . . ?
C14 C13 C32 130.3(10) . . ?
C15 C14 N23 123.2(9) . . ?
C15 C14 C13 129.3(10) . . ?
N23 C14 C13 107.3(8) . . ?
C14 C15 C16 123.7(10) . . ?
C14 C15 C49 119.2(9) . . ?
C16 C15 C49 116.8(9) . . ?
N24 C16 C15 119.9(9) . . ?
N24 C16 C17 108.7(9) . . ?
C15 C16 C17 130.9(11) . . ?
C18 C17 C16 105.4(9) . . ?
C18 C17 C33 123.2(9) . . ?
C16 C17 C33 130.8(11) . . ?
C17 C18 C19 107.1(8) . . ?
C17 C18 C36 123.2(9) . . ?
C19 C18 C36 129.2(10) . . ?
N24 C19 C18 110.5(10) . . ?
N24 C19 C20 117.8(8) . . ?
C18 C19 C20 130.9(9) . . ?
O2 C20 C19 119.7(8) . . ?
O2 C20 C55 118.3(9) . . ?
C19 C20 C55 122.1(8) . . ?
C22 C21 C2 111.6(11) . . ?
C22 C21 H21A 109.3 . . ?
C2 C21 H21A 109.3 . . ?
C22 C21 H21B 109.3 . . ?
C2 C21 H21B 109.3 . . ?
H21A C21 H21B 108.0 . . ?
C21 C22 C23 109.0(10) . . ?
C21 C22 H22A 109.9 . . ?
C23 C22 H22A 109.9 . . ?
C21 C22 H22B 109.9 . . ?
C23 C22 H22B 109.9 . . ?
H22A C22 H22B 108.3 . . ?
C22 C23 C24 114.7(11) . . ?
C22 C23 H23A 108.6 . . ?
C24 C23 H23A 108.6 . . ?
C22 C23 H23B 108.6 . . ?
C24 C23 H23B 108.6 . . ?
H23A C23 H23B 107.6 . . ?
C3 C24 C23 107.7(10) . . ?
C3 C24 H24A 110.2 . . ?
C23 C24 H24A 110.2 . . ?
C3 C24 H24B 110.2 . . ?
C23 C24 H24B 110.2 . . ?
H24A C24 H24B 108.5 . . ?
C26 C25 C7 111.2(8) . . ?
C26 C25 H25A 109.4 . . ?
C7 C25 H25A 109.4 . . ?
C26 C25 H25B 109.4 . . ?
C7 C25 H25B 109.4 . . ?
H25A C25 H25B 108.0 . . ?
C27 C26 C25 111.6(9) . . ?
C27 C26 H26A 109.3 . . ?
C25 C26 H26A 109.3 . . ?
C27 C26 H26B 109.3 . . ?
C25 C26 H26B 109.3 . . ?
H26A C26 H26B 108.0 . . ?
C26 C27 C28 112.1(9) . . ?
C26 C27 H27A 109.2 . . ?
C28 C27 H27A 109.2 . . ?
C26 C27 H27B 109.2 . . ?
C28 C27 H27B 109.2 . . ?
H27A C27 H27B 107.9 . . ?
C8 C28 C27 109.5(8) . . ?
C8 C28 H28A 109.8 . . ?
C27 C28 H28A 109.8 . . ?
C8 C28 H28B 109.8 . . ?
C27 C28 H28B 109.8 . . ?
H28A C28 H28B 108.2 . . ?
C30 C29 C12 109.8(9) . . ?
C30 C29 H29A 109.7 . . ?
C12 C29 H29A 109.7 . . ?
C30 C29 H29B 109.7 . . ?
C12 C29 H29B 109.7 . . ?
H29A C29 H29B 108.2 . . ?
C29 C30 C31 113.8(10) . . ?
C29 C30 H30A 108.8 . . ?
C31 C30 H30A 108.8 . . ?
C29 C30 H30B 108.8 . . ?
C31 C30 H30B 108.8 . . ?
H30A C30 H30B 107.7 . . ?
C30 C31 C32 111.1(10) . . ?
C30 C31 H31A 109.4 . . ?
C32 C31 H31A 109.4 . . ?
C30 C31 H31B 109.4 . . ?
C32 C31 H31B 109.4 . . ?
H31A C31 H31B 108.0 . . ?
C13 C32 C31 110.4(10) . . ?
C13 C32 H32A 109.6 . . ?
C31 C32 H32A 109.6 . . ?
C13 C32 H32B 109.6 . . ?
C31 C32 H32B 109.6 . . ?
H32A C32 H32B 108.1 . . ?
C17 C33 C34 111.0(11) . . ?
C17 C33 H33A 109.4 . . ?
C34 C33 H33A 109.4 . . ?
C17 C33 H33B 109.5 . . ?
C34 C33 H33B 109.4 . . ?
H33A C33 H33B 108.0 . . ?
C35 C34 C33 114.4(11) . . ?
C35 C34 H34A 108.7 . . ?
C33 C34 H34A 108.6 . . ?
C35 C34 H34B 108.6 . . ?
C33 C34 H34B 108.7 . . ?
H34A C34 H34B 107.6 . . ?
C34 C35 C36 115.3(10) . . ?
C34 C35 H35A 108.5 . . ?
C36 C35 H35A 108.5 . . ?
C34 C35 H35B 108.4 . . ?
C36 C35 H35B 108.4 . . ?
H35A C35 H35B 107.5 . . ?
C35 C36 C18 110.6(10) . . ?
C35 C36 H36A 109.5 . . ?
C18 C36 H36A 109.5 . . ?
C35 C36 H36B 109.5 . . ?
C18 C36 H36B 109.5 . . ?
H36A C36 H36B 108.1 . . ?
C38 C37 C42 120.1(11) . . ?
C38 C37 C5 119.4(9) . . ?
C42 C37 C5 120.6(9) . . ?
C37 C38 C39 118.8(11) . . ?
C37 C38 H38 120.6 . . ?
C39 C38 H38 120.6 . . ?
C40 C39 C38 121.6(12) . . ?
C40 C39 H39 119.2 . . ?
C38 C39 H39 119.2 . . ?
C39 C40 C41 118.2(14) . . ?
C39 C40 H40 120.9 . . ?
C41 C40 H40 120.9 . . ?
C42 C41 C40 120.1(12) . . ?
C42 C41 H41 119.9 . . ?
C40 C41 H41 120.0 . . ?
C41 C42 C37 121.1(10) . . ?
C41 C42 H42 119.4 . . ?
C37 C42 H42 119.4 . . ?
C44 C43 C48 118.6(8) . . ?
C44 C43 C10 122.2(9) . . ?
C48 C43 C10 119.2(8) . . ?
C43 C44 C45 119.0(9) . . ?
C43 C44 H44 120.5 . . ?
C45 C44 H44 120.5 . . ?
C46 C45 C44 120.4(9) . . ?
C46 C45 H45 119.8 . . ?
C44 C45 H45 119.8 . . ?
C47 C46 C45 119.6(9) . . ?
C47 C46 H46 120.2 . . ?
C45 C46 H46 120.2 . . ?
C46 C47 C48 121.2(9) . . ?
C46 C47 H47 119.4 . . ?
C48 C47 H47 119.4 . . ?
C47 C48 C43 121.2(9) . . ?
C47 C48 H48 119.4 . . ?
C43 C48 H48 119.4 . . ?
C50 C49 C54 119.9(12) . . ?
C50 C49 C15 121.6(11) . . ?
C54 C49 C15 118.4(11) . . ?
C49 C50 C51 117.2(13) . . ?
C49 C50 H50 121.4 . . ?
C51 C50 H50 121.4 . . ?
C52 C51 C50 118.5(14) . . ?
C52 C51 H51 120.8 . . ?
C50 C51 H51 120.7 . . ?
C53 C52 C51 122.8(14) . . ?
C53 C52 H52 118.6 . . ?
C51 C52 H52 118.6 . . ?
C54 C53 C52 120.5(14) . . ?
C54 C53 H53 119.8 . . ?
C52 C53 H53 119.8 . . ?
C53 C54 C49 121.0(13) . . ?
C53 C54 H54 119.5 . . ?
C49 C54 H54 119.5 . . ?
C60 C55 C56 119.7(10) . . ?
C60 C55 C20 119.0(8) . . ?
C56 C55 C20 120.9(10) . . ?
C57 C56 C55 118.4(11) . . ?
C57 C56 H56 120.8 . . ?
C55 C56 H56 120.8 . . ?
C56 C57 C58 120.6(10) . . ?
C56 C57 H57 119.7 . . ?
C58 C57 H57 119.7 . . ?
C59 C58 C57 120.3(10) . . ?
C59 C58 H58 119.9 . . ?
C57 C58 H58 119.9 . . ?
C60 C59 C58 120.8(12) . . ?
C60 C59 H59 119.6 . . ?
C58 C59 H59 119.6 . . ?
C59 C60 C55 120.2(10) . . ?
C59 C60 H60 119.9 . . ?
C55 C60 H60 119.9 . . ?
Cl2 C1S Cl1 130.5(14) . . ?
Cl2 C1S H1S1 104.6 . . ?
Cl1 C1S H1S1 104.6 . . ?
Cl2 C1S H1S2 104.6 . . ?
Cl1 C1S H1S2 104.6 . . ?
H1S1 C1S H1S2 105.7 . . ?
C2S O2S O6S 154.7(17) . . ?
O4S C2S O2S 148(3) . . ?
O4S C2S O3S 54(3) . . ?
O2S C2S O3S 104.7(19) . . ?
C3S O3S O4S 122(6) . . ?
C3S O3S C2S 132(5) . . ?
O4S O3S C2S 50(3) . . ?
C2S O4S O3S 76(4) . . ?

loop_
_geom_bond_atom_site_label_1
_geom_bond_atom_site_label_2
_geom_bond_distance
_geom_bond_site_symmetry_2
_geom_bond_publ_flag
Ni1 N21 1.835(8) . ?
Ni1 N24 1.853(8) . ?
Ni1 N23 1.856(8) . ?
Ni1 N22 1.884(7) . ?
O1 C1 1.253(14) . ?
O2 C20 1.235(10) . ?
N21 C1 1.382(12) . ?
N21 C4 1.383(12) . ?
N22 C6 1.341(12) . ?
N22 C9 1.400(11) . ?
N23 C11 1.361(11) . ?
N23 C14 1.403(12) . ?
N24 C19 1.334(11) . ?
N24 C16 1.379(13) . ?
C1 C2 1.470(16) . ?
C2 C3 1.322(14) . ?
C2 C21 1.515(14) . ?
C3 C24 1.477(16) . ?
C3 C4 1.492(12) . ?
C4 C5 1.409(13) . ?
C5 C6 1.421(13) . ?
C5 C37 1.488(15) . ?
C6 C7 1.467(12) . ?
C7 C8 1.346(12) . ?
C7 C25 1.502(13) . ?
C8 C9 1.476(13) . ?
C8 C28 1.479(12) . ?
C9 C10 1.386(13) . ?
C10 C11 1.439(14) . ?
C10 C43 1.471(12) . ?
C11 C12 1.431(14) . ?
C12 C13 1.395(14) . ?
C12 C29 1.545(13) . ?
C13 C14 1.441(13) . ?
C13 C32 1.478(15) . ?
C14 C15 1.381(13) . ?
C15 C16 1.391(14) . ?
C15 C49 1.487(15) . ?
C16 C17 1.462(13) . ?
C17 C18 1.387(14) . ?
C17 C33 1.486(15) . ?
C18 C19 1.432(14) . ?
C18 C36 1.510(13) . ?
C19 C20 1.466(14) . ?
C20 C55 1.485(13) . ?
C21 C22 1.440(18) . ?
C21 H21A 0.9900 . ?
C21 H21B 0.9900 . ?
C22 C23 1.54(2) . ?
C22 H22A 0.9900 . ?
C22 H22B 0.9900 . ?
C23 C24 1.578(15) . ?
C23 H23A 0.9900 . ?
C23 H23B 0.9900 . ?
C24 H24A 0.9900 . ?
C24 H24B 0.9900 . ?
C25 C26 1.495(12) . ?
C25 H25A 0.9900 . ?
C25 H25B 0.9900 . ?
C26 C27 1.486(14) . ?
C26 H26A 0.9900 . ?
C26 H26B 0.9900 . ?
C27 C28 1.533(15) . ?
C27 H27A 0.9900 . ?
C27 H27B 0.9900 . ?
C28 H28A 0.9900 . ?
C28 H28B 0.9900 . ?
C29 C30 1.488(16) . ?
C29 H29A 0.9900 . ?
C29 H29B 0.9900 . ?
C30 C31 1.498(16) . ?
C30 H30A 0.9900 . ?
C30 H30B 0.9900 . ?
C31 C32 1.525(15) . ?
C31 H31A 0.9900 . ?
C31 H31B 0.9900 . ?
C32 H32A 0.9900 . ?
C32 H32B 0.9900 . ?
C33 C34 1.528(16) . ?
C33 H33A 0.9900 . ?
C33 H33B 0.9900 . ?
C34 C35 1.460(16) . ?
C34 H34A 0.9900 . ?
C34 H34B 0.9900 . ?
C35 C36 1.490(16) . ?
C35 H35A 0.9900 . ?
C35 H35B 0.9900 . ?
C36 H36A 0.9900 . ?
C36 H36B 0.9900 . ?
C37 C38 1.373(14) . ?
C37 C42 1.385(13) . ?
C38 C39 1.402(18) . ?
C38 H38 0.9500 . ?
C39 C40 1.384(19) . ?
C39 H39 0.9500 . ?
C40 C41 1.402(18) . ?
C40 H40 0.9500 . ?
C41 C42 1.370(16) . ?
C41 H41 0.9500 . ?
C42 H42 0.9500 . ?
C43 C44 1.378(13) . ?
C43 C48 1.400(13) . ?
C44 C45 1.430(13) . ?
C44 H44 0.9500 . ?
C45 C46 1.385(15) . ?
C45 H45 0.9500 . ?
C46 C47 1.342(14) . ?
C46 H46 0.9500 . ?
C47 C48 1.379(13) . ?
C47 H47 0.9500 . ?
C48 H48 0.9500 . ?
C49 C50 1.426(17) . ?
C49 C54 1.425(16) . ?
C50 C51 1.478(19) . ?
C50 H50 0.9500 . ?
C51 C52 1.382(19) . ?
C51 H51 0.9500 . ?
C52 C53 1.374(19) . ?
C52 H52 0.9500 . ?
C53 C54 1.358(17) . ?
C53 H53 0.9500 . ?
C54 H54 0.9500 . ?
C55 C60 1.398(14) . ?
C55 C56 1.409(12) . ?
C56 C57 1.384(15) . ?
C56 H56 0.9500 . ?
C57 C58 1.386(15) . ?
C57 H57 0.9500 . ?
C58 C59 1.363(14) . ?
C58 H58 0.9500 . ?
C59 C60 1.360(14) . ?
C59 H59 0.9500 . ?
C60 H60 0.9500 . ?
Cl1 C1S 1.650(15) . ?
Cl2 C1S 1.520(16) . ?
C1S H1S1 0.9900 . ?
C1S H1S2 0.9900 . ?
O2S C2S 1.49(3) . ?
O2S O6S 1.73(3) . ?
C2S O4S 1.31(5) . ?
C2S O3S 1.64(6) . ?
O3S C3S 1.17(4) . ?
O3S O4S 1.37(8) . ?

loop_
_geom_torsion_atom_site_label_1
_geom_torsion_atom_site_label_2
_geom_torsion_atom_site_label_3
_geom_torsion_atom_site_label_4
_geom_torsion
_geom_torsion_site_symmetry_1
_geom_torsion_site_symmetry_2
_geom_torsion_site_symmetry_3
_geom_torsion_site_symmetry_4
_geom_torsion_publ_flag
N24 Ni1 N21 C1 -46.6(7) . . . . ?
N23 Ni1 N21 C1 45.2(12) . . . . ?
N22 Ni1 N21 C1 154.7(7) . . . . ?
N24 Ni1 N21 C4 135.1(7) . . . . ?
N23 Ni1 N21 C4 -133.1(9) . . . . ?
N22 Ni1 N21 C4 -23.5(7) . . . . ?
N21 Ni1 N22 C6 31.6(7) . . . . ?
N24 Ni1 N22 C6 -64.2(12) . . . . ?
N23 Ni1 N22 C6 -170.1(6) . . . . ?
N21 Ni1 N22 C9 -172.8(7) . . . . ?
N24 Ni1 N22 C9 91.4(12) . . . . ?
N23 Ni1 N22 C9 -14.6(7) . . . . ?
N21 Ni1 N23 C11 97.9(11) . . . . ?
N24 Ni1 N23 C11 -170.2(8) . . . . ?
N22 Ni1 N23 C11 -10.8(8) . . . . ?
N21 Ni1 N23 C14 -51.2(12) . . . . ?
N24 Ni1 N23 C14 40.7(7) . . . . ?
N22 Ni1 N23 C14 -159.9(7) . . . . ?
N21 Ni1 N24 C19 -47.7(7) . . . . ?
N23 Ni1 N24 C19 155.2(7) . . . . ?
N22 Ni1 N24 C19 48.2(13) . . . . ?
N21 Ni1 N24 C16 121.9(8) . . . . ?
N23 Ni1 N24 C16 -35.1(8) . . . . ?
N22 Ni1 N24 C16 -142.1(9) . . . . ?
C4 N21 C1 O1 171.8(8) . . . . ?
Ni1 N21 C1 O1 -6.7(12) . . . . ?
C4 N21 C1 C2 -5.7(9) . . . . ?
Ni1 N21 C1 C2 175.8(6) . . . . ?
O1 C1 C2 C3 -174.5(9) . . . . ?
N21 C1 C2 C3 2.8(10) . . . . ?
O1 C1 C2 C21 3.1(15) . . . . ?
N21 C1 C2 C21 -179.6(8) . . . . ?
C1 C2 C3 C24 179.8(8) . . . . ?
C21 C2 C3 C24 2.4(14) . . . . ?
C1 C2 C3 C4 1.1(9) . . . . ?
C21 C2 C3 C4 -176.4(8) . . . . ?
C1 N21 C4 C5 -170.1(7) . . . . ?
Ni1 N21 C4 C5 8.4(11) . . . . ?
C1 N21 C4 C3 6.4(9) . . . . ?
Ni1 N21 C4 C3 -175.1(5) . . . . ?
C2 C3 C4 N21 -4.7(9) . . . . ?
C24 C3 C4 N21 176.7(9) . . . . ?
C2 C3 C4 C5 171.5(8) . . . . ?
C24 C3 C4 C5 -7.1(14) . . . . ?
N21 C4 C5 C6 8.4(12) . . . . ?
C3 C4 C5 C6 -167.4(8) . . . . ?
N21 C4 C5 C37 -171.4(7) . . . . ?
C3 C4 C5 C37 12.8(12) . . . . ?
C9 N22 C6 C5 176.0(7) . . . . ?
Ni1 N22 C6 C5 -25.7(10) . . . . ?
C9 N22 C6 C7 0.5(8) . . . . ?
Ni1 N22 C6 C7 158.9(5) . . . . ?
C4 C5 C6 N22 0.8(12) . . . . ?
C37 C5 C6 N22 -179.4(7) . . . . ?
C4 C5 C6 C7 175.5(8) . . . . ?
C37 C5 C6 C7 -4.8(12) . . . . ?
N22 C6 C7 C8 -1.6(9) . . . . ?
C5 C6 C7 C8 -176.9(7) . . . . ?
N22 C6 C7 C25 -179.6(7) . . . . ?
C5 C6 C7 C25 5.1(13) . . . . ?
C6 C7 C8 C9 2.0(9) . . . . ?
C25 C7 C8 C9 -179.9(7) . . . . ?
C6 C7 C8 C28 -172.3(7) . . . . ?
C25 C7 C8 C28 5.9(12) . . . . ?
C6 N22 C9 C10 -177.6(7) . . . . ?
Ni1 N22 C9 C10 23.5(11) . . . . ?
C6 N22 C9 C8 0.7(8) . . . . ?
Ni1 N22 C9 C8 -158.2(5) . . . . ?
C7 C8 C9 C10 176.4(8) . . . . ?
C28 C8 C9 C10 -9.6(14) . . . . ?
C7 C8 C9 N22 -1.7(9) . . . . ?
C28 C8 C9 N22 172.2(7) . . . . ?
N22 C9 C10 C11 -5.0(13) . . . . ?
C8 C9 C10 C11 177.1(8) . . . . ?
N22 C9 C10 C43 174.5(7) . . . . ?
C8 C9 C10 C43 -3.4(13) . . . . ?
C14 N23 C11 C12 -0.4(10) . . . . ?
Ni1 N23 C11 C12 -152.7(6) . . . . ?
C14 N23 C11 C10 -178.2(8) . . . . ?
Ni1 N23 C11 C10 29.4(11) . . . . ?
C9 C10 C11 N23 -22.8(13) . . . . ?
C43 C10 C11 N23 157.6(8) . . . . ?
C9 C10 C11 C12 159.8(9) . . . . ?
C43 C10 C11 C12 -19.8(13) . . . . ?
N23 C11 C12 C13 2.4(10) . . . . ?
C10 C11 C12 C13 180.0(9) . . . . ?
N23 C11 C12 C29 172.9(9) . . . . ?
C10 C11 C12 C29 -9.4(15) . . . . ?
C11 C12 C13 C14 -3.3(10) . . . . ?
C29 C12 C13 C14 -174.6(9) . . . . ?
C11 C12 C13 C32 173.3(9) . . . . ?
C29 C12 C13 C32 2.1(15) . . . . ?
C11 N23 C14 C15 173.8(9) . . . . ?
Ni1 N23 C14 C15 -32.3(12) . . . . ?
C11 N23 C14 C13 -1.7(10) . . . . ?
Ni1 N23 C14 C13 152.1(6) . . . . ?
C12 C13 C14 C15 -172.0(10) . . . . ?
C32 C13 C14 C15 11.8(18) . . . . ?
C12 C13 C14 N23 3.2(11) . . . . ?
C32 C13 C14 N23 -173.0(10) . . . . ?
N23 C14 C15 C16 1.6(16) . . . . ?
C13 C14 C15 C16 176.0(10) . . . . ?
N23 C14 C15 C49 -172.7(9) . . . . ?
C13 C14 C15 C49 1.8(17) . . . . ?
C19 N24 C16 C15 -172.4(9) . . . . ?
Ni1 N24 C16 C15 16.6(13) . . . . ?
C19 N24 C16 C17 0.3(10) . . . . ?
Ni1 N24 C16 C17 -170.7(6) . . . . ?
C14 C15 C16 N24 7.3(15) . . . . ?
C49 C15 C16 N24 -178.3(9) . . . . ?
C14 C15 C16 C17 -163.6(10) . . . . ?
C49 C15 C16 C17 10.8(16) . . . . ?
N24 C16 C17 C18 -0.7(11) . . . . ?
C15 C16 C17 C18 171.0(10) . . . . ?
N24 C16 C17 C33 -172.3(10) . . . . ?
C15 C16 C17 C33 -0.7(18) . . . . ?
C16 C17 C18 C19 0.8(11) . . . . ?
C33 C17 C18 C19 173.2(9) . . . . ?
C16 C17 C18 C36 -172.2(9) . . . . ?
C33 C17 C18 C36 0.3(16) . . . . ?
C16 N24 C19 C18 0.2(10) . . . . ?
Ni1 N24 C19 C18 171.6(6) . . . . ?
C16 N24 C19 C20 171.2(8) . . . . ?
Ni1 N24 C19 C20 -17.4(11) . . . . ?
C17 C18 C19 N24 -0.7(11) . . . . ?
C36 C18 C19 N24 171.8(9) . . . . ?
C17 C18 C19 C20 -170.1(9) . . . . ?
C36 C18 C19 C20 2.3(17) . . . . ?
N24 C19 C20 O2 -34.9(12) . . . . ?
C18 C19 C20 O2 133.9(10) . . . . ?
N24 C19 C20 C55 145.9(8) . . . . ?
C18 C19 C20 C55 -45.3(14) . . . . ?
C3 C2 C21 C22 15.4(15) . . . . ?
C1 C2 C21 C22 -161.7(10) . . . . ?
C2 C21 C22 C23 -44.4(13) . . . . ?
C21 C22 C23 C24 62.2(12) . . . . ?
C2 C3 C24 C23 11.4(13) . . . . ?
C4 C3 C24 C23 -170.1(9) . . . . ?
C22 C23 C24 C3 -43.2(12) . . . . ?
C8 C7 C25 C26 9.7(11) . . . . ?
C6 C7 C25 C26 -172.6(8) . . . . ?
C7 C25 C26 C27 -43.1(12) . . . . ?
C25 C26 C27 C28 63.4(12) . . . . ?
C7 C8 C28 C27 12.0(11) . . . . ?
C9 C8 C28 C27 -161.0(8) . . . . ?
C26 C27 C28 C8 -45.6(11) . . . . ?
C13 C12 C29 C30 -10.3(14) . . . . ?
C11 C12 C29 C30 -179.3(9) . . . . ?
C12 C29 C30 C31 40.3(12) . . . . ?
C29 C30 C31 C32 -63.9(14) . . . . ?
C12 C13 C32 C31 -22.4(14) . . . . ?
C14 C13 C32 C31 153.4(11) . . . . ?
C30 C31 C32 C13 51.7(14) . . . . ?
C18 C17 C33 C34 12.1(16) . . . . ?
C16 C17 C33 C34 -177.5(11) . . . . ?
C17 C33 C34 C35 -39.7(17) . . . . ?
C33 C34 C35 C36 57.3(18) . . . . ?
C34 C35 C36 C18 -41.6(15) . . . . ?
C17 C18 C36 C35 13.5(14) . . . . ?
C19 C18 C36 C35 -157.9(10) . . . . ?
C4 C5 C37 C38 86.2(11) . . . . ?
C6 C5 C37 C38 -93.5(11) . . . . ?
C4 C5 C37 C42 -93.8(10) . . . . ?
C6 C5 C37 C42 86.4(11) . . . . ?
C42 C37 C38 C39 2.6(18) . . . . ?
C5 C37 C38 C39 -177.5(12) . . . . ?
C37 C38 C39 C40 -1(2) . . . . ?
C38 C39 C40 C41 -2(3) . . . . ?
C39 C40 C41 C42 3(2) . . . . ?
C40 C41 C42 C37 -2.3(17) . . . . ?
C38 C37 C42 C41 -0.8(15) . . . . ?
C5 C37 C42 C41 179.2(9) . . . . ?
C9 C10 C43 C44 -74.9(13) . . . . ?
C11 C10 C43 C44 104.7(12) . . . . ?
C9 C10 C43 C48 107.8(11) . . . . ?
C11 C10 C43 C48 -72.7(12) . . . . ?
C48 C43 C44 C45 1.4(16) . . . . ?
C10 C43 C44 C45 -176.0(10) . . . . ?
C43 C44 C45 C46 0.3(18) . . . . ?
C44 C45 C46 C47 -2.7(19) . . . . ?
C45 C46 C47 C48 3.3(18) . . . . ?
C46 C47 C48 C43 -1.6(17) . . . . ?
C44 C43 C48 C47 -0.8(16) . . . . ?
C10 C43 C48 C47 176.7(10) . . . . ?
C14 C15 C49 C50 78.4(13) . . . . ?
C16 C15 C49 C50 -96.3(13) . . . . ?
C14 C15 C49 C54 -104.8(12) . . . . ?
C16 C15 C49 C54 80.6(12) . . . . ?
C54 C49 C50 C51 1.0(16) . . . . ?
C15 C49 C50 C51 177.8(9) . . . . ?
C49 C50 C51 C52 1.4(17) . . . . ?
C50 C51 C52 C53 -3(2) . . . . ?
C51 C52 C53 C54 3(2) . . . . ?
C52 C53 C54 C49 0.0(17) . . . . ?
C50 C49 C54 C53 -1.7(16) . . . . ?
C15 C49 C54 C53 -178.6(10) . . . . ?
O2 C20 C55 C60 -10.6(12) . . . . ?
C19 C20 C55 C60 168.5(8) . . . . ?
O2 C20 C55 C56 162.2(8) . . . . ?
C19 C20 C55 C56 -18.6(12) . . . . ?
C60 C55 C56 C57 -1.5(13) . . . . ?
C20 C55 C56 C57 -174.3(8) . . . . ?
C55 C56 C57 C58 2.1(13) . . . . ?
C56 C57 C58 C59 -2.1(14) . . . . ?
C57 C58 C59 C60 1.4(14) . . . . ?
C58 C59 C60 C55 -0.9(14) . . . . ?
C56 C55 C60 C59 0.9(13) . . . . ?
C20 C55 C60 C59 173.8(8) . . . . ?
O6S O2S C2S O4S -173(5) . . . . ?
O6S O2S C2S O3S 144(4) . . . . ?
O4S C2S O3S C3S -101(8) . . . . ?
O2S C2S O3S C3S 52(7) . . . . ?
O2S C2S O3S O4S 153(3) . . . . ?
O2S C2S O4S O3S -55(5) . . . . ?
C3S O3S O4S C2S 120(4) . . . . ?
